data_4114721
loop_
_publ_author_name
'Steven R. Angle'
'Nahla A. El-Said'

_publ_section_title
;
 Stereoselective Synthesis of Tetrahydrofurans via Formal
 [3+2]-Cycloaddition of Aldehydes and Allylsilanes. Formal Total Synthesis
 of the Muscarine Alkaloids (-)-Allomuscarine and (+)-Epimuscarine
;
_journal_name_full 'Journal of the American Chemical Society'
_journal_page_first 3608
_journal_page_last 3613
_journal_paper_doi 10.1021/ja012193b
_journal_volume 124
_journal_year 2002
_chemical_formula_sum 'C21 H25 N O5 Si'
_chemical_formula_weight 399.51
_chemical_name_systematic
; 
 ? 
;
_space_group_IT_number 2
_symmetry_cell_setting triclinic
_symmetry_space_group_name_Hall '-P 1'
_symmetry_space_group_name_H-M 'P -1'
_atom_sites_solution_hydrogens geom
_atom_sites_solution_primary direct
_atom_sites_solution_secondary difmap
_audit_creation_method SHELXL-97
_cell_angle_alpha 107.506(8)
_cell_angle_beta 90.370(9)
_cell_angle_gamma 95.405(9)
_cell_formula_units_Z 2
_cell_length_a 7.348(4)
_cell_length_b 12.026(6)
_cell_length_c 12.432(6)
_cell_measurement_temperature 223(2)
_cell_volume 1042.3(9)
_computing_cell_refinement 'Bruker SMART'
_computing_data_collection 'Bruker SMART'
_computing_data_reduction 'Bruker SHELXTL'
_computing_molecular_graphics 'Bruker SHELXTL'
_computing_publication_material 'Bruker SHELXTL'
_computing_structure_refinement 'SHELXL-97 (Sheldrick, 1997)'
_computing_structure_solution 'SHELXS-97 (Sheldrick, 1990)'
_diffrn_ambient_temperature 223(2)
_diffrn_measured_fraction_theta_full 0.317
_diffrn_measured_fraction_theta_max 0.317
_diffrn_measurement_device_type 'CCD area detector'
_diffrn_measurement_method 'phi and omega scans'
_diffrn_radiation_monochromator graphite
_diffrn_radiation_source 'Normal-focus sealed tube'
_diffrn_radiation_type MoK\a
_diffrn_radiation_wavelength 0.71073
_diffrn_reflns_av_R_equivalents 0.0000
_diffrn_reflns_av_sigmaI/netI 0.0297
_diffrn_reflns_limit_h_max 8
_diffrn_reflns_limit_h_min -8
_diffrn_reflns_limit_k_max 13
_diffrn_reflns_limit_k_min -13
_diffrn_reflns_limit_l_max 13
_diffrn_reflns_limit_l_min -13
_diffrn_reflns_number 2751
_diffrn_reflns_theta_full 23.25
_diffrn_reflns_theta_max 23.25
_diffrn_reflns_theta_min 1.72
_exptl_absorpt_coefficient_mu 0.144
_exptl_absorpt_correction_T_max 0.9872
_exptl_absorpt_correction_T_min 0.9225
_exptl_absorpt_correction_type SADABS
_exptl_crystal_colour Colorless
_exptl_crystal_density_diffrn 1.273
_exptl_crystal_description 'Frag. of Needle'
_exptl_crystal_F_000 424
_exptl_crystal_size_max 0.57
_exptl_crystal_size_mid 0.22
_exptl_crystal_size_min 0.09
_refine_diff_density_max 0.195
_refine_diff_density_min -0.261
_refine_diff_density_rms 0.058
_refine_ls_extinction_method none
_refine_ls_goodness_of_fit_ref 1.019
_refine_ls_hydrogen_treatment mixed
_refine_ls_matrix_type full
_refine_ls_number_parameters 257
_refine_ls_number_reflns 2751
_refine_ls_number_restraints 0
_refine_ls_restrained_S_all 1.019
_refine_ls_R_factor_all 0.1004
_refine_ls_R_factor_gt 0.0756
_refine_ls_shift/su_max 0.000
_refine_ls_shift/su_mean 0.000
_refine_ls_structure_factor_coef Fsqd
_refine_ls_weighting_details 'calc w=1/[\s^2^(Fo^2^)+(0.1666P)^2^+0.0000P] where P=(Fo^2^+2Fc^2^)/3'
_refine_ls_weighting_scheme calc
_refine_ls_wR_factor_gt 0.1947
_refine_ls_wR_factor_ref 0.2270
_reflns_number_gt 1874
_reflns_number_total 2751
_reflns_threshold_expression >2sigma(I)
_cod_data_source_file ja012193b_s8_6.cif
_cod_data_source_block 14refine
_cod_original_cell_volume 1042.4(9)
_cod_database_code 4114721

loop_
_symmetry_equiv_pos_as_xyz
'x, y, z'
'-x, -y, -z'

loop_
_atom_site_label
_atom_site_type_symbol
_atom_site_fract_x
_atom_site_fract_y
_atom_site_fract_z
_atom_site_U_iso_or_equiv
_atom_site_adp_type
_atom_site_occupancy
_atom_site_symmetry_multiplicity
_atom_site_calc_flag
_atom_site_refinement_flags
Si1 Si 0.6496(6) 0.30609(14) 0.44246(12) 0.0518(9) Uani 1 1 d .
O1 O 0.5276(7) 0.3458(4) 0.7001(3) 0.0469(14) Uani 1 1 d .
C2 C 0.513(3) 0.3881(12) 0.8159(9) 0.060(4) Uani 1 1 d .
H2A H 0.4211 0.3367 0.8396 0.072 Uiso 1 1 calc R
H2B H 0.4702 0.4661 0.8349 0.072 Uiso 1 1 calc R
C3 C 0.6806(13) 0.3959(5) 0.8780(5) 0.0411(19) Uani 1 1 d .
H3 H 0.6876 0.4574 0.9520 0.049 Uiso 1 1 calc R
C4 C 0.819(3) 0.4226(6) 0.7958(5) 0.043(3) Uani 1 1 d .
H4 H 0.8114 0.5055 0.7998 0.052 Uiso 1 1 calc R
C5 C 0.7181(10) 0.3483(5) 0.6840(4) 0.0344(17) Uani 1 1 d .
H5 H 0.7512 0.2671 0.6674 0.041 Uiso 1 1 calc R
C6 C 0.7640(9) 0.3895(4) 0.5821(4) 0.0507(16) Uani 1 1 d .
H6A H 0.8964 0.3897 0.5731 0.061 Uiso 1 1 calc R
H6B H 0.7358 0.4710 0.5999 0.061 Uiso 1 1 calc R
C7 C 1.0108(12) 0.4129(13) 0.8161(14) 0.076(5) Uani 1 1 d .
H7A H 1.0811 0.4255 0.7543 0.114 Uiso 1 1 calc R
H7B H 1.0248 0.3353 0.8214 0.114 Uiso 1 1 calc R
H7C H 1.0545 0.4713 0.8861 0.114 Uiso 1 1 calc R
C8 C 0.398(2) 0.3036(6) 0.4455(5) 0.071(4) Uani 1 1 d .
H8A H 0.3657 0.3817 0.4834 0.107 Uiso 1 1 calc R
H8B H 0.3504 0.2502 0.4858 0.107 Uiso 1 1 calc R
H8C H 0.3473 0.2775 0.3689 0.107 Uiso 1 1 calc R
C9 C 0.7387(14) 0.3795(6) 0.3390(4) 0.088(3) Uani 1 1 d .
H9A H 0.8699 0.3761 0.3343 0.133 Uiso 1 1 calc R
H9B H 0.7125 0.4607 0.3632 0.133 Uiso 1 1 calc R
H9C H 0.6803 0.3400 0.2655 0.133 Uiso 1 1 calc R
C10 C 0.7096(12) 0.1516(6) 0.4036(5) 0.043(2) Uani 1 1 d .
C11 C 0.579(3) 0.0551(13) 0.3835(10) 0.073(5) Uani 1 1 d .
H11 H 0.4543 0.0678 0.3904 0.088 Uiso 1 1 calc R
C12 C 0.6255(19) -0.0588(8) 0.3537(6) 0.078(4) Uani 1 1 d .
H12 H 0.5354 -0.1231 0.3352 0.093 Uiso 1 1 calc R
C13 C 0.8125(18) -0.0750(9) 0.3518(6) 0.068(3) Uani 1 1 d .
H13 H 0.8474 -0.1514 0.3362 0.081 Uiso 1 1 calc R
C14 C 0.949(2) 0.0199(16) 0.3729(9) 0.075(6) Uani 1 1 d .
H14 H 1.0735 0.0087 0.3689 0.090 Uiso 1 1 calc R
C15 C 0.891(2) 0.1293(9) 0.3994(5) 0.064(3) Uani 1 1 d .
H15 H 0.9806 0.1937 0.4160 0.077 Uiso 1 1 calc R
O2 O 0.7186(5) 0.2813(3) 0.8864(3) 0.0413(10) Uani 1 1 d .
O3 O 0.5931(7) 0.3148(4) 1.0553(3) 0.0620(15) Uani 1 1 d .
C16 C 0.6677(8) 0.2518(8) 0.9753(7) 0.041(3) Uani 1 1 d .
C17 C 0.7132(7) 0.1324(5) 0.9719(4) 0.0364(15) Uani 1 1 d .
C18 C 0.6989(9) 0.0968(7) 1.0673(8) 0.042(2) Uani 1 1 d .
H18 H 0.6638 0.1488 1.1351 0.051 Uiso 1 1 calc R
C19 C 0.7361(8) -0.0162(6) 1.0642(5) 0.0471(16) Uani 1 1 d .
H19 H 0.7278 -0.0416 1.1287 0.057 Uiso 1 1 calc R
C20 C 0.7850(9) -0.0879(7) 0.9630(8) 0.044(2) Uani 1 1 d .
C21 C 0.7994(8) -0.0566(5) 0.8669(5) 0.0482(16) Uani 1 1 d .
H21 H 0.8315 -0.1102 0.7992 0.058 Uiso 1 1 calc R
C22 C 0.7656(7) 0.0567(5) 0.8707(4) 0.0412(15) Uani 1 1 d .
H22 H 0.7779 0.0817 0.8061 0.049 Uiso 1 1 calc R
N1 N 0.8292(8) -0.2086(6) 0.9571(6) 0.0607(16) Uani 1 1 d .
O4 O 0.8213(8) -0.2373(7) 1.0407(8) 0.080(3) Uani 1 1 d .
O5 O 0.8707(9) -0.2713(4) 0.8681(5) 0.0913(19) Uani 1 1 d .

loop_
_atom_site_aniso_label
_atom_site_aniso_U_11
_atom_site_aniso_U_22
_atom_site_aniso_U_33
_atom_site_aniso_U_23
_atom_site_aniso_U_13
_atom_site_aniso_U_12
Si1 0.075(2) 0.0409(12) 0.0407(10) 0.0154(7) -0.0046(11) 0.0010(11)
O1 0.029(3) 0.060(3) 0.051(3) 0.0168(19) 0.000(2) 0.005(2)
C2 0.079(12) 0.062(6) 0.043(5) 0.008(4) -0.006(5) 0.061(8)
C3 0.045(5) 0.036(3) 0.042(3) 0.011(3) -0.002(4) 0.009(3)
C4 0.053(8) 0.028(3) 0.044(3) 0.008(3) 0.019(5) -0.010(5)
C5 0.035(5) 0.026(3) 0.041(3) 0.009(2) 0.002(3) 0.002(3)
C6 0.062(4) 0.042(3) 0.051(3) 0.019(3) 0.005(3) 0.003(3)
C7 0.019(7) 0.112(10) 0.092(10) 0.031(7) -0.008(6) -0.016(6)
C8 0.077(9) 0.074(6) 0.061(4) 0.007(3) -0.023(5) 0.040(5)
C9 0.168(9) 0.055(4) 0.046(3) 0.022(3) 0.013(5) 0.007(5)
C10 0.038(6) 0.053(5) 0.038(3) 0.013(3) 0.000(3) 0.003(4)
C11 0.080(12) 0.056(9) 0.071(6) 0.007(5) -0.014(7) -0.013(11)
C12 0.132(15) 0.030(7) 0.069(5) 0.016(4) -0.001(7) -0.006(6)
C13 0.111(10) 0.059(6) 0.043(4) 0.019(4) 0.024(5) 0.045(6)
C14 0.087(12) 0.088(13) 0.052(5) 0.009(6) 0.014(6) 0.058(10)
C15 0.067(11) 0.072(8) 0.049(4) 0.013(4) 0.012(5) 0.008(7)
O2 0.046(2) 0.044(2) 0.040(2) 0.0178(17) 0.015(2) 0.0190(19)
O3 0.093(4) 0.054(3) 0.044(2) 0.016(2) 0.019(3) 0.031(3)
C16 0.030(6) 0.058(6) 0.034(4) 0.011(4) -0.001(3) 0.009(3)
C17 0.021(3) 0.045(4) 0.040(3) 0.009(3) -0.004(2) 0.002(3)
C18 0.040(6) 0.056(6) 0.033(4) 0.017(3) 0.006(3) 0.003(3)
C19 0.035(4) 0.060(5) 0.050(4) 0.025(4) -0.001(3) -0.004(3)
C20 0.034(6) 0.043(5) 0.061(6) 0.028(4) 0.002(3) 0.000(3)
C21 0.046(4) 0.038(4) 0.061(4) 0.015(3) 0.006(3) 0.004(3)
C22 0.038(3) 0.053(4) 0.036(3) 0.017(3) 0.010(3) 0.010(3)
N1 0.037(3) 0.062(5) 0.095(5) 0.043(4) 0.002(3) 0.001(3)
O4 0.073(6) 0.075(5) 0.120(6) 0.072(5) -0.005(4) 0.001(3)
O5 0.115(5) 0.050(3) 0.114(4) 0.026(3) 0.033(4) 0.030(3)

loop_
_atom_type_symbol
_atom_type_description
_atom_type_scat_dispersion_real
_atom_type_scat_dispersion_imag
_atom_type_scat_source
C C 0.0033 0.0016 'International Tables Vol C Tables 4.2.6.8 and 6.1.1.4'
H H 0.0000 0.0000 'International Tables Vol C Tables 4.2.6.8 and 6.1.1.4'
N N 0.0061 0.0033 'International Tables Vol C Tables 4.2.6.8 and 6.1.1.4'
O O 0.0106 0.0060 'International Tables Vol C Tables 4.2.6.8 and 6.1.1.4'
Si Si 0.0817 0.0704 'International Tables Vol C Tables 4.2.6.8 and 6.1.1.4'

loop_
_geom_angle_atom_site_label_1
_geom_angle_atom_site_label_2
_geom_angle_atom_site_label_3
_geom_angle
C8 Si1 C9 109.9(4)
C8 Si1 C10 108.4(4)
C9 Si1 C10 110.8(3)
C8 Si1 C6 112.4(3)
C9 Si1 C6 106.8(3)
C10 Si1 C6 108.5(3)
C2 O1 C5 104.3(10)
O1 C2 C3 114.0(14)
C2 C3 O2 111.5(7)
C2 C3 C4 100.7(6)
O2 C3 C4 104.8(5)
C7 C4 C3 118.4(9)
C7 C4 C5 120.8(12)
C3 C4 C5 98.4(9)
O1 C5 C6 109.8(4)
O1 C5 C4 108.7(8)
C6 C5 C4 114.9(6)
C5 C6 Si1 118.6(4)
C15 C10 C11 116.9(9)
C15 C10 Si1 120.0(9)
C11 C10 Si1 123.0(12)
C12 C11 C10 122.2(18)
C11 C12 C13 117.7(15)
C12 C13 C14 121.7(7)
C15 C14 C13 116.9(12)
C14 C15 C10 124.4(13)
C16 O2 C3 119.1(5)
O3 C16 O2 124.5(7)
O3 C16 C17 122.3(7)
O2 C16 C17 113.3(6)
C18 C17 C22 120.6(6)
C18 C17 C16 120.1(6)
C22 C17 C16 119.3(5)
C17 C18 C19 120.6(8)
C20 C19 C18 116.9(7)
C21 C20 C19 124.4(6)
C21 C20 N1 117.3(8)
C19 C20 N1 118.3(7)
C20 C21 C22 118.7(6)
C21 C22 C17 118.9(5)
O4 N1 O5 123.4(7)
O4 N1 C20 118.6(8)
O5 N1 C20 118.0(7)

loop_
_geom_bond_atom_site_label_1
_geom_bond_atom_site_label_2
_geom_bond_distance
Si1 C8 1.843(12)
Si1 C9 1.857(8)
Si1 C10 1.870(6)
Si1 C6 1.871(5)
O1 C2 1.383(12)
O1 C5 1.414(11)
C2 C3 1.428(16)
C3 O2 1.464(6)
C3 C4 1.529(14)
C4 C7 1.45(2)
C4 C5 1.549(11)
C5 C6 1.522(8)
C10 C15 1.382(18)
C10 C11 1.397(18)
C11 C12 1.385(19)
C12 C13 1.405(18)
C13 C14 1.405(18)
C14 C15 1.365(17)
O2 C16 1.306(9)
O3 C16 1.223(10)
C16 C17 1.493(11)
C17 C18 1.379(10)
C17 C22 1.393(7)
C18 C19 1.400(10)
C19 C20 1.366(11)
C20 C21 1.359(10)
C20 N1 1.497(9)
C21 C22 1.395(8)
N1 O4 1.190(9)
N1 O5 1.197(7)

loop_
_geom_torsion_atom_site_label_1
_geom_torsion_atom_site_label_2
_geom_torsion_atom_site_label_3
_geom_torsion_atom_site_label_4
_geom_torsion
C5 O1 C2 C3 -12.0(13)
O1 C2 C3 O2 -78.9(13)
O1 C2 C3 C4 31.8(12)
C2 C3 C4 C7 -167.0(6)
O2 C3 C4 C7 -51.1(9)
C2 C3 C4 C5 -35.0(8)
O2 C3 C4 C5 80.9(7)
C2 O1 C5 C6 -139.9(7)
C2 O1 C5 C4 -13.4(10)
C7 C4 C5 O1 161.4(12)
C3 C4 C5 O1 31.0(8)
C7 C4 C5 C6 -75.1(10)
C3 C4 C5 C6 154.4(5)
O1 C5 C6 Si1 -57.2(5)
C4 C5 C6 Si1 180.0(8)
C8 Si1 C6 C5 59.9(5)
C9 Si1 C6 C5 -179.5(5)
C10 Si1 C6 C5 -60.0(6)
C8 Si1 C10 C15 -177.6(6)
C9 Si1 C10 C15 61.7(7)
C6 Si1 C10 C15 -55.3(7)
C8 Si1 C10 C11 -1.1(9)
C9 Si1 C10 C11 -121.8(9)
C6 Si1 C10 C11 121.3(8)
C15 C10 C11 C12 -4.0(15)
Si1 C10 C11 C12 179.4(7)
C10 C11 C12 C13 4.5(15)
C11 C12 C13 C14 -3.7(15)
C12 C13 C14 C15 2.4(14)
C13 C14 C15 C10 -2.0(14)
C11 C10 C15 C14 2.7(15)
Si1 C10 C15 C14 179.5(6)
C2 C3 O2 C16 -94.4(9)
C4 C3 O2 C16 157.4(6)
C3 O2 C16 O3 -1.9(9)
C3 O2 C16 C17 179.3(5)
O3 C16 C17 C18 -10.5(9)
O2 C16 C17 C18 168.3(6)
O3 C16 C17 C22 167.9(6)
O2 C16 C17 C22 -13.4(7)
C22 C17 C18 C19 -0.2(9)
C16 C17 C18 C19 178.1(6)
C17 C18 C19 C20 -0.5(9)
C18 C19 C20 C21 0.0(9)
C18 C19 C20 N1 178.9(6)
C19 C20 C21 C22 1.2(9)
N1 C20 C21 C22 -177.7(5)
C20 C21 C22 C17 -1.9(9)
C18 C17 C22 C21 1.4(8)
C16 C17 C22 C21 -177.0(6)
C21 C20 N1 O4 178.5(7)
C19 C20 N1 O4 -0.5(9)
C21 C20 N1 O5 -1.6(9)
C19 C20 N1 O5 179.5(6)
